data_7045211
loop_
_publ_author_name
'Hill, Anthony F.'
'Ma, Chenxi'
'McQueen, Caitlin M. A.'
'Ward, Jas S.'

_publ_section_title
;
 Iridium complexes of perimidine-based N-heterocyclic carbene pincer
 ligands via aminal C-H activation.
;
_journal_issue 5
_journal_name_full 'Dalton transactions (Cambridge, England : 2003)'
_journal_page_first 1577
_journal_page_last 1587
_journal_paper_doi 10.1039/c7dt04572g
_journal_volume 47
_journal_year 2018
_chemical_formula_moiety 'C37 H54 Cl3 Ir1 N2 P2, 2(C6 H6)'
_chemical_formula_sum 'C49 H66 Cl3 Ir N2 P2'
_chemical_formula_weight 1043.60
_space_group_IT_number 2
_space_group_name_Hall '-P 1'
_space_group_name_H-M_alt 'P -1'
_symmetry_cell_setting triclinic
_symmetry_space_group_name_Hall '-P 1'
_symmetry_space_group_name_H-M 'P -1'
_atom_sites_solution_hydrogens difmap
_atom_sites_solution_primary other
_audit_creation_date 2016-12-05
_audit_creation_method CRYSTALS_ver_14.61
_audit_update_record
;
2017-10-11 deposited with the CCDC.
2017-12-26 downloaded from the CCDC.
;
_cell_angle_alpha 98.375(2)
_cell_angle_beta 94.854(2)
_cell_angle_gamma 100.425(2)
_cell_formula_units_Z 2
_cell_length_a 12.3051(3)
_cell_length_b 13.4628(4)
_cell_length_c 14.1870(3)
_cell_measurement_reflns_used 8831
_cell_measurement_temperature 150
_cell_measurement_theta_max 74
_cell_measurement_theta_min 4
_cell_volume 2271.87(10)
_computing_cell_refinement 'CrysAlisPro, (Agilent, 2011)'
_computing_data_collection 'SuperNova, (Oxford Diffraction, 2010)'
_computing_data_reduction 'CrysAlisPro, (Agilent, 2011)'
_computing_molecular_graphics 'CAMERON (Watkin et al., 1996)'
_computing_publication_material 'CRYSTALS (Betteridge et al., 2003)'
_computing_structure_refinement 'CRYSTALS (Betteridge et al., 2003)'
_computing_structure_solution 'Superflip (Palatinus & Chapuis, 2007)'
_diffrn_ambient_temperature 150
_diffrn_measured_fraction_theta_full 0.995
_diffrn_measured_fraction_theta_max 0.967
_diffrn_measurement_device Area
_diffrn_measurement_device_type 'Oxford Diffraction SuperNova'
_diffrn_measurement_method '\f & \w scans'
_diffrn_radiation_monochromator graphite
_diffrn_radiation_type 'Cu K\a'
_diffrn_radiation_wavelength 1.54184
_diffrn_reflns_av_R_equivalents 0.027
_diffrn_reflns_av_sigmaI/netI 0.0421
_diffrn_reflns_limit_h_max 15
_diffrn_reflns_limit_h_min -9
_diffrn_reflns_limit_k_max 14
_diffrn_reflns_limit_k_min -16
_diffrn_reflns_limit_l_max 17
_diffrn_reflns_limit_l_min -16
_diffrn_reflns_number 15180
_diffrn_reflns_theta_full 67.569
_diffrn_reflns_theta_max 73.834
_diffrn_reflns_theta_min 3.384
_diffrn_standards_number 0
_exptl_absorpt_coefficient_mu 8.246
_exptl_absorpt_correction_T_max 0.43
_exptl_absorpt_correction_T_min 0.38
_exptl_absorpt_correction_type multi-scan
_exptl_absorpt_process_details 'CrysAlisPro, (Agilent, 2011)'
_exptl_crystal_colour 'clear intense yellow'
_exptl_crystal_density_diffrn 1.525
_exptl_crystal_density_method 'not measured'
_exptl_crystal_description block
_exptl_crystal_F_000 1064
_exptl_crystal_recrystallization_method 'Re-crystallisation from solvent: Benzene'
_exptl_crystal_size_max 0.170
_exptl_crystal_size_mid 0.155
_exptl_crystal_size_min 0.103
_refine_diff_density_max 1.52
_refine_diff_density_min -1.59
_refine_ls_extinction_method None
_refine_ls_goodness_of_fit_ref 0.9975
_refine_ls_hydrogen_treatment constr
_refine_ls_matrix_type full
_refine_ls_number_parameters 514
_refine_ls_number_reflns 8912
_refine_ls_number_restraints 48
_refine_ls_R_factor_all 0.0455
_refine_ls_R_factor_gt 0.0413
_refine_ls_shift/su_max 0.0009621
_refine_ls_shift/su_mean 0.0000280
_refine_ls_structure_factor_coef Fsqd
_refine_ls_weighting_details
;
 Method= Modified Sheldrick 
 w=1/[\s^2^(F^2^) + ( 0.07P)^2^ + 4.68P] 
 ,where P=(max(Fo^2^,0) + 2Fc^2^)/3 
;
_refine_ls_weighting_scheme calc
_refine_ls_wR_factor_all 0.1159
_refine_ls_wR_factor_gt 0.1109
_refine_ls_wR_factor_ref 0.1159
_reflns_limit_h_max 14
_reflns_limit_h_min -15
_reflns_limit_k_max 16
_reflns_limit_k_min -16
_reflns_limit_l_max 17
_reflns_limit_l_min 0
_reflns_number_gt 8116
_reflns_number_total 8912
_reflns_threshold_expression I>2.0\s(I)
_oxford_diffrn_Wilson_B_factor 2.77
_oxford_diffrn_Wilson_scale 0.34
_oxford_refine_ls_r_factor_ref 0.0455
_oxford_refine_ls_scale 2.587(19)
_oxford_reflns_number_all 8912
_oxford_reflns_threshold_expression_ref I>-10.0\s(I)
_oxford_structure_analysis_title 'xcalibur in C:\Users\Kathy\Docu At 20:25 on '
_cod_data_source_file c7dt04572g2.cif
_cod_data_source_block KMAb122a
_cod_depositor_comments
;
The following automatic conversions were performed:

'_atom_sites_solution_primary' value 'Other' changed to 'other'
according to
/home/data/users/saulius/crontab/automatic-downloads/rss-feeds/RSC/lib/dictionaries/cif_core.dic
dictionary named 'cif_core.dic' version 2.4.2 from 2011-04-26.

Automatic conversion script
Id: cif_fix_values 4973 2017-02-22 13:04:09Z antanas 

 Adding full bibliography for 7045206--7045211.cif.
;
_cod_original_cell_volume 2271.87(5)
_cod_original_sg_symbol_H-M 'P -1 '
_cod_original_formula_sum 'C49 H66 Cl3 Ir1 N2 P2'
_cod_database_code 7045211

loop_
_symmetry_equiv_pos_as_xyz
x,y,z
-x,-y,-z

loop_
_atom_site_label
_atom_site_type_symbol
_atom_site_fract_x
_atom_site_fract_y
_atom_site_fract_z
_atom_site_U_iso_or_equiv
_atom_site_occupancy
_atom_site_adp_type
_atom_site_refinement_flags_posn
_atom_site_refinement_flags_adp
Ir1 Ir 0.080299(15) 0.106961(13) 0.269595(13) 0.0328 1.0000 Uani . .
P1 P -0.06102(10) 0.15695(9) 0.35024(9) 0.0373 1.0000 Uani . .
P2 P 0.19719(10) 0.02498(9) 0.18156(9) 0.0368 1.0000 Uani . .
Cl1 Cl 0.20334(11) 0.27263(10) 0.30547(12) 0.0562 1.0000 Uani . .
Cl2 Cl 0.15049(15) 0.06920(14) 0.41490(12) 0.0652 1.0000 Uani . .
Cl3 Cl 0.00892(14) 0.14221(13) 0.12298(12) 0.0638 1.0000 Uani . .
N1 N -0.1084(3) -0.0512(3) 0.2929(3) 0.0405 1.0000 Uani . .
N2 N -0.0021(4) -0.1054(3) 0.1755(3) 0.0413 1.0000 Uani . .
C1 C -0.0198(4) -0.0297(4) 0.2435(3) 0.0377 1.0000 Uani . .
C2 C -0.0742(5) -0.2016(4) 0.1499(4) 0.0495 1.0000 Uani . .
C3 C -0.0622(6) -0.2722(4) 0.0725(5) 0.0603 1.0000 Uani . .
C4 C -0.1343(7) -0.3691(5) 0.0556(5) 0.0757 1.0000 Uani . .
C5 C -0.2144(6) -0.3952(5) 0.1114(5) 0.0688 1.0000 Uani . .
C6 C -0.2328(5) -0.3223(4) 0.1898(4) 0.0480 1.0000 Uani . .
C7 C -0.3147(5) -0.3435(5) 0.2521(6) 0.0670 1.0000 Uani . .
C8 C -0.3233(5) -0.2731(5) 0.3247(6) 0.0648 1.0000 Uani . .
C9 C -0.2543(5) -0.1743(5) 0.3440(5) 0.0543 1.0000 Uani . .
C10 C -0.1757(4) -0.1504(4) 0.2836(4) 0.0460 1.0000 Uani . .
C11 C -0.1600(5) -0.2238(4) 0.2076(4) 0.0499 1.0000 Uani . .
C21 C -0.1341(4) 0.0285(4) 0.3642(4) 0.0450 1.0000 Uani . .
C22 C 0.0935(5) -0.0879(4) 0.1216(4) 0.0452 1.0000 Uani . .
C41 C 0.2986(4) -0.0243(4) 0.2551(4) 0.0449 1.0000 Uani . .
C42 C 0.3902(5) 0.0627(4) 0.3078(4) 0.0506 1.0000 Uani . .
C43 C 0.4580(6) 0.0238(5) 0.3855(5) 0.0626 1.0000 Uani . .
C44 C 0.5063(5) -0.0648(5) 0.3416(5) 0.0585 1.0000 Uani . .
C45 C 0.4178(6) -0.1499(5) 0.2887(5) 0.0641 1.0000 Uani . .
C46 C 0.3489(6) -0.1113(5) 0.2096(5) 0.0664 1.0000 Uani . .
C47 C 0.2547(4) 0.0755(4) 0.0786(4) 0.0428 1.0000 Uani . .
C48 C 0.3397(6) 0.1744(5) 0.1060(4) 0.0577 1.0000 Uani . .
C49 C 0.3661(7) 0.2221(5) 0.0167(5) 0.0656 1.0000 Uani . .
C50 C 0.4060(6) 0.1469(5) -0.0570(5) 0.0654 1.0000 Uani . .
C51 C 0.3239(7) 0.0471(6) -0.0828(5) 0.0709 1.0000 Uani . .
C52 C 0.2966(6) -0.0008(5) 0.0063(5) 0.0610 1.0000 Uani . .
C61 C -0.0333(4) 0.2234(4) 0.4755(4) 0.0456 1.0000 Uani . .
C62 C -0.1334(5) 0.2128(5) 0.5336(4) 0.0538 1.0000 Uani . .
C63 C -0.0945(6) 0.2556(6) 0.6397(5) 0.0623 1.0000 Uani . .
C64 C -0.0312(6) 0.3659(6) 0.6543(5) 0.0643 1.0000 Uani . .
C65 C 0.0639(5) 0.3783(5) 0.5913(5) 0.0606 1.0000 Uani . .
C66 C 0.0242(5) 0.3348(4) 0.4859(4) 0.0541 1.0000 Uani . .
C67 C -0.1588(4) 0.2106(4) 0.2761(5) 0.0491 1.0000 Uani . .
C68 C -0.2719(5) 0.2160(5) 0.3054(5) 0.0613 1.0000 Uani . .
C69 C -0.3450(5) 0.2456(5) 0.2236(6) 0.0633 1.0000 Uani . .
C70 C -0.2905(6) 0.3461(5) 0.1964(6) 0.0667 1.0000 Uani . .
C71 C -0.1749(6) 0.3427(6) 0.1701(6) 0.0678 1.0000 Uani . .
C72 C -0.1026(5) 0.3144(4) 0.2527(5) 0.0553 1.0000 Uani . .
C101 C 0.3082(11) 0.6328(6) 0.0814(6) 0.1252 1.0000 Uani D U
C102 C 0.4025(9) 0.5899(7) 0.0876(6) 0.1311 1.0000 Uani D U
C103 C 0.4061(8) 0.5105(7) 0.1366(6) 0.1266 1.0000 Uani D U
C104 C 0.3173(8) 0.4751(6) 0.1828(5) 0.1056 1.0000 Uani D U
C105 C 0.2234(8) 0.5173(7) 0.1810(5) 0.1113 1.0000 Uani D U
C106 C 0.2168(9) 0.5967(7) 0.1285(6) 0.1333 1.0000 Uani D U
C201 C 0.4909(7) 0.6491(7) 0.5782(7) 0.0831 1.0000 Uani . .
C202 C 0.4375(6) 0.5563(6) 0.5977(5) 0.0731 1.0000 Uani . .
C203 C 0.3477(6) 0.5004(5) 0.5392(6) 0.0660 1.0000 Uani . .
C204 C 0.3090(6) 0.5362(5) 0.4588(6) 0.0653 1.0000 Uani . .
C205 C 0.3598(7) 0.6279(5) 0.4391(6) 0.0722 1.0000 Uani . .
C206 C 0.4479(7) 0.6854(6) 0.4976(7) 0.0784 1.0000 Uani . .
H31 H -0.0067 -0.2560 0.0315 0.0724 1.0000 Uiso R .
H41 H -0.1256 -0.4179 0.0027 0.0911 1.0000 Uiso R .
H51 H -0.2590 -0.4621 0.0988 0.0823 1.0000 Uiso R .
H71 H -0.3635 -0.4084 0.2418 0.0805 1.0000 Uiso R .
H81 H -0.3785 -0.2893 0.3660 0.0779 1.0000 Uiso R .
H91 H -0.2622 -0.1258 0.3975 0.0653 1.0000 Uiso R .
H211 H -0.1119 0.0159 0.4265 0.0539 1.0000 Uiso R .
H212 H -0.2120 0.0264 0.3570 0.0539 1.0000 Uiso R .
H221 H 0.1270 -0.1465 0.1167 0.0543 1.0000 Uiso R .
H222 H 0.0691 -0.0772 0.0593 0.0543 1.0000 Uiso R .
H411 H 0.2591 -0.0502 0.3039 0.0538 1.0000 Uiso R .
H421 H 0.4378 0.0875 0.2634 0.0608 1.0000 Uiso R .
H422 H 0.3577 0.1166 0.3369 0.0608 1.0000 Uiso R .
H431 H 0.5167 0.0777 0.4162 0.0748 1.0000 Uiso R .
H432 H 0.4109 0.0021 0.4314 0.0748 1.0000 Uiso R .
H441 H 0.5454 -0.0893 0.3911 0.0701 1.0000 Uiso R .
H442 H 0.5563 -0.0418 0.2983 0.0701 1.0000 Uiso R .
H451 H 0.4514 -0.2031 0.2597 0.0769 1.0000 Uiso R .
H452 H 0.3699 -0.1756 0.3325 0.0769 1.0000 Uiso R .
H461 H 0.3960 -0.0882 0.1642 0.0797 1.0000 Uiso R .
H462 H 0.2912 -0.1657 0.1782 0.0797 1.0000 Uiso R .
H471 H 0.1936 0.0934 0.0439 0.0513 1.0000 Uiso R .
H481 H 0.4059 0.1606 0.1363 0.0693 1.0000 Uiso R .
H482 H 0.3108 0.2211 0.1492 0.0693 1.0000 Uiso R .
H491 H 0.4228 0.2816 0.0350 0.0785 1.0000 Uiso R .
H492 H 0.3010 0.2404 -0.0109 0.0785 1.0000 Uiso R .
H501 H 0.4750 0.1340 -0.0313 0.0782 1.0000 Uiso R .
H502 H 0.4160 0.1764 -0.1133 0.0782 1.0000 Uiso R .
H511 H 0.3546 0.0008 -0.1249 0.0850 1.0000 Uiso R .
H512 H 0.2573 0.0591 -0.1142 0.0850 1.0000 Uiso R .
H521 H 0.3616 -0.0180 0.0352 0.0734 1.0000 Uiso R .
H522 H 0.2407 -0.0608 -0.0121 0.0734 1.0000 Uiso R .
H611 H 0.0186 0.1905 0.5059 0.0547 1.0000 Uiso R .
H621 H -0.1859 0.2496 0.5100 0.0644 1.0000 Uiso R .
H622 H -0.1672 0.1425 0.5273 0.0644 1.0000 Uiso R .
H631 H -0.1578 0.2530 0.6739 0.0749 1.0000 Uiso R .
H632 H -0.0472 0.2145 0.6641 0.0749 1.0000 Uiso R .
H641 H -0.0013 0.3862 0.7196 0.0766 1.0000 Uiso R .
H642 H -0.0812 0.4086 0.6383 0.0766 1.0000 Uiso R .
H651 H 0.0952 0.4490 0.5966 0.0730 1.0000 Uiso R .
H652 H 0.1191 0.3433 0.6132 0.0730 1.0000 Uiso R .
H661 H -0.0266 0.3731 0.4621 0.0646 1.0000 Uiso R .
H662 H 0.0863 0.3396 0.4502 0.0646 1.0000 Uiso R .
H671 H -0.1724 0.1657 0.2163 0.0590 1.0000 Uiso R .
H681 H -0.2650 0.2659 0.3614 0.0735 1.0000 Uiso R .
H682 H -0.3059 0.1510 0.3186 0.0735 1.0000 Uiso R .
H691 H -0.4150 0.2523 0.2445 0.0758 1.0000 Uiso R .
H692 H -0.3556 0.1933 0.1690 0.0758 1.0000 Uiso R .
H701 H -0.2863 0.3995 0.2491 0.0800 1.0000 Uiso R .
H702 H -0.3344 0.3594 0.1429 0.0800 1.0000 Uiso R .
H711 H -0.1415 0.4080 0.1574 0.0812 1.0000 Uiso R .
H712 H -0.1795 0.2929 0.1143 0.0812 1.0000 Uiso R .
H721 H -0.0949 0.3655 0.3079 0.0664 1.0000 Uiso R .
H722 H -0.0313 0.3097 0.2337 0.0664 1.0000 Uiso R .
H1011 H 0.3104 0.6867 0.0448 0.1447 1.0000 Uiso R .
H1021 H 0.4667 0.6140 0.0584 0.1538 1.0000 Uiso R .
H1031 H 0.4694 0.4794 0.1392 0.1504 1.0000 Uiso R .
H1041 H 0.3213 0.4198 0.2167 0.1252 1.0000 Uiso R .
H1051 H 0.1647 0.4920 0.2158 0.1318 1.0000 Uiso R .
H2011 H 0.5551 0.6874 0.6181 0.0997 1.0000 Uiso R .
H2021 H 0.4639 0.5313 0.6528 0.0878 1.0000 Uiso R .
H2031 H 0.3114 0.4368 0.5535 0.0789 1.0000 Uiso R .
H2041 H 0.2469 0.4965 0.4172 0.0784 1.0000 Uiso R .
H2051 H 0.3330 0.6519 0.3836 0.0869 1.0000 Uiso R .
H2061 H 0.4810 0.7506 0.4844 0.0942 1.0000 Uiso R .
H1061 H 0.1523 0.6260 0.1233 0.1611 1.0000 Uiso R .

loop_
_atom_site_aniso_label
_atom_site_aniso_U_11
_atom_site_aniso_U_22
_atom_site_aniso_U_33
_atom_site_aniso_U_23
_atom_site_aniso_U_13
_atom_site_aniso_U_12
Ir1 0.03258(12) 0.02903(11) 0.03659(12) 0.00802(7) -0.00082(8) 0.00563(8)
P1 0.0328(6) 0.0336(6) 0.0479(7) 0.0112(5) 0.0035(5) 0.0096(5)
P2 0.0372(6) 0.0348(6) 0.0391(6) 0.0061(5) 0.0003(5) 0.0109(5)
Cl1 0.0472(7) 0.0354(6) 0.0809(10) -0.0010(6) 0.0174(6) -0.0016(5)
Cl2 0.0667(9) 0.0712(10) 0.0623(9) 0.0166(7) 0.0093(7) 0.0206(8)
Cl3 0.0692(10) 0.0679(9) 0.0572(8) 0.0122(7) 0.0030(7) 0.0214(8)
N1 0.035(2) 0.034(2) 0.050(2) 0.0134(17) -0.0033(17) 0.0002(16)
N2 0.047(2) 0.032(2) 0.042(2) 0.0070(16) -0.0051(18) 0.0052(17)
C1 0.041(3) 0.036(2) 0.038(2) 0.0118(19) -0.0005(19) 0.011(2)
C2 0.058(3) 0.033(2) 0.052(3) 0.011(2) -0.019(2) 0.002(2)
C3 0.080(4) 0.037(3) 0.055(3) 0.004(2) -0.018(3) 0.004(3)
C4 0.111(6) 0.034(3) 0.069(4) 0.003(3) -0.035(4) 0.005(3)
C5 0.085(5) 0.034(3) 0.074(4) 0.018(3) -0.029(4) -0.011(3)
C6 0.050(3) 0.024(2) 0.063(3) 0.018(2) -0.027(2) -0.004(2)
C7 0.053(3) 0.042(3) 0.098(5) 0.030(3) -0.021(3) -0.012(3)
C8 0.047(3) 0.052(4) 0.098(5) 0.039(4) -0.006(3) 0.002(3)
C9 0.040(3) 0.048(3) 0.076(4) 0.025(3) -0.002(3) 0.003(2)
C10 0.040(3) 0.038(3) 0.059(3) 0.020(2) -0.012(2) 0.003(2)
C11 0.053(3) 0.032(2) 0.059(3) 0.018(2) -0.021(2) -0.003(2)
C21 0.041(3) 0.039(3) 0.058(3) 0.018(2) 0.008(2) 0.007(2)
C22 0.051(3) 0.039(3) 0.043(3) -0.002(2) -0.002(2) 0.009(2)
C41 0.045(3) 0.036(2) 0.054(3) 0.010(2) -0.004(2) 0.013(2)
C42 0.047(3) 0.040(3) 0.063(3) 0.012(2) -0.009(2) 0.009(2)
C43 0.061(4) 0.058(4) 0.067(4) 0.008(3) -0.014(3) 0.019(3)
C44 0.052(3) 0.065(4) 0.063(4) 0.017(3) 0.000(3) 0.022(3)
C45 0.067(4) 0.052(3) 0.078(4) 0.011(3) -0.001(3) 0.028(3)
C46 0.065(4) 0.061(4) 0.072(4) -0.003(3) -0.009(3) 0.030(3)
C47 0.046(3) 0.043(3) 0.043(3) 0.009(2) 0.007(2) 0.016(2)
C48 0.067(4) 0.054(3) 0.049(3) 0.010(3) 0.011(3) 0.002(3)
C49 0.088(5) 0.057(4) 0.056(4) 0.013(3) 0.027(3) 0.012(3)
C50 0.079(5) 0.071(4) 0.059(4) 0.023(3) 0.028(3) 0.029(4)
C51 0.100(6) 0.071(4) 0.052(4) 0.014(3) 0.030(4) 0.032(4)
C52 0.080(4) 0.054(3) 0.058(4) 0.012(3) 0.028(3) 0.024(3)
C61 0.038(3) 0.049(3) 0.053(3) 0.009(2) 0.006(2) 0.014(2)
C62 0.048(3) 0.057(3) 0.058(3) 0.009(3) 0.012(3) 0.013(3)
C63 0.055(4) 0.078(4) 0.056(4) 0.012(3) 0.012(3) 0.018(3)
C64 0.062(4) 0.081(5) 0.051(3) -0.002(3) 0.002(3) 0.027(3)
C65 0.053(3) 0.055(3) 0.069(4) -0.001(3) 0.001(3) 0.009(3)
C66 0.053(3) 0.047(3) 0.061(4) 0.003(3) 0.009(3) 0.009(2)
C67 0.037(3) 0.042(3) 0.070(4) 0.016(2) -0.006(2) 0.012(2)
C68 0.046(3) 0.057(4) 0.085(5) 0.020(3) 0.007(3) 0.014(3)
C69 0.042(3) 0.059(4) 0.090(5) 0.017(3) -0.004(3) 0.014(3)
C70 0.065(4) 0.066(4) 0.078(4) 0.025(3) 0.000(3) 0.026(3)
C71 0.062(4) 0.065(4) 0.083(5) 0.031(4) 0.000(3) 0.018(3)
C72 0.047(3) 0.039(3) 0.082(4) 0.021(3) 0.000(3) 0.012(2)
C101 0.227(11) 0.055(5) 0.075(5) -0.001(4) -0.005(7) 0.000(6)
C102 0.197(9) 0.082(5) 0.082(5) -0.008(4) 0.002(6) -0.031(6)
C103 0.174(8) 0.094(5) 0.082(5) -0.004(4) -0.008(5) -0.029(6)
C104 0.158(7) 0.079(5) 0.064(4) 0.009(4) 0.006(5) -0.014(5)
C105 0.168(8) 0.083(5) 0.071(5) -0.012(4) 0.017(5) 0.015(5)
C106 0.192(9) 0.093(6) 0.101(7) -0.037(5) 0.004(7) 0.039(7)
C201 0.062(4) 0.080(5) 0.092(6) -0.019(4) 0.012(4) 0.000(4)
C202 0.066(4) 0.093(6) 0.067(4) 0.022(4) 0.010(3) 0.022(4)
C203 0.060(4) 0.056(4) 0.088(5) 0.026(3) 0.015(3) 0.012(3)
C204 0.055(4) 0.056(4) 0.087(5) 0.018(3) 0.007(3) 0.012(3)
C205 0.085(5) 0.052(4) 0.085(5) 0.019(3) 0.017(4) 0.017(4)
C206 0.082(5) 0.048(4) 0.106(6) 0.009(4) 0.037(5) 0.006(3)

loop_
_atom_type_symbol
_atom_type_scat_dispersion_real
_atom_type_scat_dispersion_imag
_atom_type_scat_Cromer_Mann_a1
_atom_type_scat_Cromer_Mann_b1
_atom_type_scat_Cromer_Mann_a2
_atom_type_scat_Cromer_Mann_b2
_atom_type_scat_Cromer_Mann_a3
_atom_type_scat_Cromer_Mann_b3
_atom_type_scat_Cromer_Mann_a4
_atom_type_scat_Cromer_Mann_b4
_atom_type_scat_Cromer_Mann_c
_atom_type_scat_source
C 0.0181 0.0091 2.3100 20.8439 1.0200 10.2075 1.5886 0.5687 0.8650 51.6512 0.2156 'International Tables Vol C 4.2.6.8 and 6.1.1.4'
H 0.0000 0.0000 0.4930 10.5109 0.3229 26.1257 0.1402 3.1424 0.0408 57.7998 0.0030 'International Tables Vol C 4.2.6.8 and 6.1.1.4'
N 0.0311 0.0180 12.2126 0.0057 3.1322 9.8933 2.0125 28.9975 1.1663 0.5826 -11.5290 'International Tables Vol C 4.2.6.8 and 6.1.1.4'
P 0.2955 0.4335 6.4345 1.9067 4.1791 27.1570 1.7800 0.5260 1.4908 68.1645 1.1149 'International Tables Vol C 4.2.6.8 and 6.1.1.4'
Cl 0.3639 0.7018 11.4604 0.0104 7.1964 1.1662 6.2556 18.5194 1.6455 47.7784 -9.5574 'International Tables Vol C 4.2.6.8 and 6.1.1.4'
Ir -4.7710 6.5667 27.3049 1.5928 16.7296 8.8655 15.6115 0.4179 5.8338 45.0011 11.4722 'International Tables Vol C 4.2.6.8 and 6.1.1.4'

loop_
_geom_angle_atom_site_label_1
_geom_angle_atom_site_label_2
_geom_angle_atom_site_label_3
_geom_angle
_geom_angle_publ_flag
P1 Ir1 P2 168.29(4) yes
P1 Ir1 Cl1 95.41(4) yes
P2 Ir1 Cl1 96.30(5) yes
P1 Ir1 Cl2 86.24(5) yes
P2 Ir1 Cl2 94.14(5) yes
Cl1 Ir1 Cl2 89.18(6) yes
P1 Ir1 Cl3 93.97(5) yes
P2 Ir1 Cl3 85.48(5) yes
Cl1 Ir1 Cl3 91.63(6) yes
Cl2 Ir1 Cl3 179.14(6) yes
P1 Ir1 C1 84.27(15) yes
P2 Ir1 C1 84.04(15) yes
Cl1 Ir1 C1 178.54(14) yes
Cl2 Ir1 C1 89.38(14) yes
Cl3 Ir1 C1 89.81(14) yes
Ir1 P1 C21 97.80(17) yes
Ir1 P1 C61 120.96(17) yes
C21 P1 C61 101.8(3) yes
Ir1 P1 C67 113.5(2) yes
C21 P1 C67 106.7(3) yes
C61 P1 C67 112.9(3) yes
Ir1 P2 C22 98.12(17) yes
Ir1 P2 C41 113.64(19) yes
C22 P2 C41 106.0(2) yes
Ir1 P2 C47 121.17(16) yes
C22 P2 C47 101.7(2) yes
C41 P2 C47 112.9(3) yes
C1 N1 C10 123.3(5) yes
C1 N1 C21 119.8(4) yes
C10 N1 C21 116.8(4) yes
C1 N2 C2 123.7(5) yes
C1 N2 C22 120.0(4) yes
C2 N2 C22 116.3(4) yes
N2 C1 N1 117.4(4) yes
N2 C1 Ir1 121.3(4) yes
N1 C1 Ir1 121.3(4) yes
N2 C2 C3 122.5(6) yes
N2 C2 C11 116.9(5) yes
C3 C2 C11 120.6(5) yes
C2 C3 C4 118.5(7) yes
C2 C3 H31 120.7 no
C4 C3 H31 120.8 no
C3 C4 C5 122.8(7) yes
C3 C4 H41 118.6 no
C5 C4 H41 118.6 no
C4 C5 C6 120.3(6) yes
C4 C5 H51 119.9 no
C6 C5 H51 119.9 no
C5 C6 C7 123.9(5) yes
C5 C6 C11 117.2(6) yes
C7 C6 C11 118.8(6) yes
C6 C7 C8 119.9(5) yes
C6 C7 H71 120.1 no
C8 C7 H71 120.0 no
C7 C8 C9 123.2(7) yes
C7 C8 H81 118.4 no
C9 C8 H81 118.4 no
C8 C9 C10 118.4(7) yes
C8 C9 H91 120.8 no
C10 C9 H91 120.8 no
N1 C10 C9 122.4(5) yes
N1 C10 C11 116.8(5) yes
C9 C10 C11 120.8(5) yes
C6 C11 C2 120.4(6) yes
C6 C11 C10 118.9(6) yes
C2 C11 C10 120.7(5) yes
P1 C21 N1 111.5(3) yes
P1 C21 H211 108.9 no
N1 C21 H211 108.9 no
P1 C21 H212 109.0 no
N1 C21 H212 109.0 no
H211 C21 H212 109.5 no
P2 C22 N2 111.1(3) yes
P2 C22 H221 109.1 no
N2 C22 H221 109.1 no
P2 C22 H222 109.1 no
N2 C22 H222 109.1 no
H221 C22 H222 109.5 no
P2 C41 C42 110.8(4) yes
P2 C41 C46 119.0(4) yes
C42 C41 C46 110.0(5) yes
P2 C41 H411 105.2 no
C42 C41 H411 105.3 no
C46 C41 H411 105.3 no
C41 C42 C43 109.8(5) yes
C41 C42 H421 109.5 no
C43 C42 H421 109.5 no
C41 C42 H422 109.4 no
C43 C42 H422 109.3 no
H421 C42 H422 109.5 no
C42 C43 C44 110.3(5) yes
C42 C43 H431 109.2 no
C44 C43 H431 109.2 no
C42 C43 H432 109.3 no
C44 C43 H432 109.2 no
H431 C43 H432 109.5 no
C43 C44 C45 111.5(5) yes
C43 C44 H441 109.0 no
C45 C44 H441 109.0 no
C43 C44 H442 109.0 no
C45 C44 H442 109.0 no
H441 C44 H442 109.5 no
C44 C45 C46 110.4(5) yes
C44 C45 H451 109.2 no
C46 C45 H451 109.1 no
C44 C45 H452 109.2 no
C46 C45 H452 109.4 no
H451 C45 H452 109.5 no
C45 C46 C41 109.3(5) yes
C45 C46 H461 109.6 no
C41 C46 H461 109.6 no
C45 C46 H462 109.5 no
C41 C46 H462 109.3 no
H461 C46 H462 109.5 no
P2 C47 C48 113.9(4) yes
P2 C47 C52 116.2(4) yes
C48 C47 C52 110.8(5) yes
P2 C47 H471 104.9 no
C48 C47 H471 104.9 no
C52 C47 H471 104.9 no
C47 C48 C49 110.5(5) yes
C47 C48 H481 109.2 no
C49 C48 H481 109.3 no
C47 C48 H482 109.2 no
C49 C48 H482 109.2 no
H481 C48 H482 109.5 no
C48 C49 C50 110.8(5) yes
C48 C49 H491 109.0 no
C50 C49 H491 109.1 no
C48 C49 H492 109.2 no
C50 C49 H492 109.2 no
H491 C49 H492 109.5 no
C49 C50 C51 111.7(6) yes
C49 C50 H501 108.9 no
C51 C50 H501 108.9 no
C49 C50 H502 108.9 no
C51 C50 H502 108.9 no
H501 C50 H502 109.5 no
C50 C51 C52 111.7(6) yes
C50 C51 H511 108.9 no
C52 C51 H511 108.9 no
C50 C51 H512 108.9 no
C52 C51 H512 108.9 no
H511 C51 H512 109.5 no
C51 C52 C47 110.0(5) yes
C51 C52 H521 109.4 no
C47 C52 H521 109.3 no
C51 C52 H522 109.3 no
C47 C52 H522 109.4 no
H521 C52 H522 109.5 no
P1 C61 C62 115.4(4) yes
P1 C61 C66 113.6(4) yes
C62 C61 C66 110.6(5) yes
P1 C61 H611 105.4 no
C62 C61 H611 105.4 no
C66 C61 H611 105.4 no
C61 C62 C63 109.7(5) yes
C61 C62 H621 109.4 no
C63 C62 H621 109.6 no
C61 C62 H622 109.4 no
C63 C62 H622 109.3 no
H621 C62 H622 109.5 no
C62 C63 C64 112.1(6) yes
C62 C63 H631 108.7 no
C64 C63 H631 108.8 no
C62 C63 H632 108.9 no
C64 C63 H632 108.7 no
H631 C63 H632 109.5 no
C63 C64 C65 111.7(5) yes
C63 C64 H641 108.9 no
C65 C64 H641 109.0 no
C63 C64 H642 108.9 no
C65 C64 H642 108.9 no
H641 C64 H642 109.5 no
C64 C65 C66 112.0(5) yes
C64 C65 H651 108.9 no
C66 C65 H651 108.9 no
C64 C65 H652 108.8 no
C66 C65 H652 108.8 no
H651 C65 H652 109.5 no
C65 C66 C61 110.3(5) yes
C65 C66 H661 109.2 no
C61 C66 H661 109.3 no
C65 C66 H662 109.3 no
C61 C66 H662 109.3 no
H661 C66 H662 109.5 no
P1 C67 C68 119.8(5) yes
P1 C67 C72 111.0(4) yes
C68 C67 C72 110.4(5) yes
P1 C67 H671 104.7 no
C68 C67 H671 104.8 no
C72 C67 H671 104.8 no
C67 C68 C69 110.0(6) yes
C67 C68 H681 109.4 no
C69 C68 H681 109.5 no
C67 C68 H682 109.3 no
C69 C68 H682 109.3 no
H681 C68 H682 109.5 no
C68 C69 C70 111.1(5) yes
C68 C69 H691 109.0 no
C70 C69 H691 109.0 no
C68 C69 H692 109.2 no
C70 C69 H692 109.1 no
H691 C69 H692 109.5 no
C69 C70 C71 111.3(5) yes
C69 C70 H701 109.1 no
C71 C70 H701 109.0 no
C69 C70 H702 109.0 no
C71 C70 H702 109.0 no
H701 C70 H702 109.5 no
C70 C71 C72 110.8(6) yes
C70 C71 H711 109.1 no
C72 C71 H711 109.1 no
C70 C71 H712 109.1 no
C72 C71 H712 109.2 no
H711 C71 H712 109.5 no
C67 C72 C71 109.3(5) yes
C67 C72 H721 109.6 no
C71 C72 H721 109.6 no
C67 C72 H722 109.5 no
C71 C72 H722 109.4 no
H721 C72 H722 109.5 no
C102 C101 C106 120.0(6) yes
C102 C101 H1011 116.3 no
C106 C101 H1011 123.6 no
C101 C102 C103 120.6(6) yes
C101 C102 H1021 122.2 no
C103 C102 H1021 117.2 no
C102 C103 C104 119.6(6) yes
C102 C103 H1031 120.9 no
C104 C103 H1031 119.4 no
C103 C104 C105 121.8(6) yes
C103 C104 H1041 118.5 no
C105 C104 H1041 119.7 no
C104 C105 C106 119.4(6) yes
C104 C105 H1051 119.1 no
C106 C105 H1051 121.5 no
C101 C106 C105 118.5(6) yes
C101 C106 H1061 119.5 no
C105 C106 H1061 122.0 no
C202 C201 C206 118.3(7) yes
C202 C201 H2011 120.8 no
C206 C201 H2011 120.9 no
C201 C202 C203 120.7(8) yes
C201 C202 H2021 119.6 no
C203 C202 H2021 119.7 no
C202 C203 C204 120.0(7) yes
C202 C203 H2031 120.0 no
C204 C203 H2031 120.1 no
C203 C204 C205 120.1(7) yes
C203 C204 H2041 119.9 no
C205 C204 H2041 120.0 no
C204 C205 C206 120.7(8) yes
C204 C205 H2051 119.7 no
C206 C205 H2051 119.6 no
C201 C206 C205 120.2(7) yes
C201 C206 H2061 119.8 no
C205 C206 H2061 120.0 no

loop_
_geom_bond_atom_site_label_1
_geom_bond_atom_site_label_2
_geom_bond_distance
_geom_bond_publ_flag
Ir1 P1 2.3069(12) yes
Ir1 P2 2.3074(12) yes
Ir1 Cl1 2.4172(12) yes
Ir1 Cl2 2.3275(17) yes
Ir1 Cl3 2.3350(16) yes
Ir1 C1 1.986(5) yes
P1 C21 1.846(5) yes
P1 C61 1.843(6) yes
P1 C67 1.844(5) yes
P2 C22 1.844(5) yes
P2 C41 1.835(5) yes
P2 C47 1.839(5) yes
N1 C1 1.356(6) yes
N1 C10 1.420(6) yes
N1 C21 1.462(7) yes
N2 C1 1.358(6) yes
N2 C2 1.411(6) yes
N2 C22 1.459(7) yes
C2 C3 1.380(9) yes
C2 C11 1.406(9) yes
C3 C4 1.414(9) yes
C3 H31 0.950 no
C4 C5 1.345(12) yes
C4 H41 0.950 no
C5 C6 1.434(10) yes
C5 H51 0.950 no
C6 C7 1.413(10) yes
C6 C11 1.435(7) yes
C7 C8 1.320(11) yes
C7 H71 0.950 no
C8 C9 1.419(8) yes
C8 H81 0.950 no
C9 C10 1.371(8) yes
C9 H91 0.950 no
C10 C11 1.404(8) yes
C21 H211 0.950 no
C21 H212 0.950 no
C22 H221 0.950 no
C22 H222 0.950 no
C41 C42 1.525(7) yes
C41 C46 1.512(8) yes
C41 H411 0.950 no
C42 C43 1.535(8) yes
C42 H421 0.950 no
C42 H422 0.950 no
C43 C44 1.505(9) yes
C43 H431 0.950 no
C43 H432 0.950 no
C44 C45 1.491(9) yes
C44 H441 0.950 no
C44 H442 0.950 no
C45 C46 1.555(9) yes
C45 H451 0.950 no
C45 H452 0.950 no
C46 H461 0.950 no
C46 H462 0.950 no
C47 C48 1.515(8) yes
C47 C52 1.531(7) yes
C47 H471 0.950 no
C48 C49 1.534(8) yes
C48 H481 0.950 no
C48 H482 0.950 no
C49 C50 1.522(9) yes
C49 H491 0.950 no
C49 H492 0.950 no
C50 C51 1.504(11) yes
C50 H501 0.950 no
C50 H502 0.950 no
C51 C52 1.537(9) yes
C51 H511 0.950 no
C51 H512 0.950 no
C52 H521 0.950 no
C52 H522 0.950 no
C61 C62 1.537(7) yes
C61 C66 1.518(8) yes
C61 H611 0.950 no
C62 C63 1.533(9) yes
C62 H621 0.950 no
C62 H622 0.950 no
C63 C64 1.523(10) yes
C63 H631 0.950 no
C63 H632 0.950 no
C64 C65 1.532(9) yes
C64 H641 0.950 no
C64 H642 0.950 no
C65 C66 1.527(9) yes
C65 H651 0.950 no
C65 H652 0.950 no
C66 H661 0.950 no
C66 H662 0.950 no
C67 C68 1.497(8) yes
C67 C72 1.537(7) yes
C67 H671 0.950 no
C68 C69 1.551(9) yes
C68 H681 0.950 no
C68 H682 0.950 no
C69 C70 1.516(9) yes
C69 H691 0.950 no
C69 H692 0.950 no
C70 C71 1.507(9) yes
C70 H701 0.950 no
C70 H702 0.950 no
C71 C72 1.545(8) yes
C71 H711 0.950 no
C71 H712 0.950 no
C72 H721 0.950 no
C72 H722 0.950 no
C101 C102 1.388(8) yes
C101 C106 1.404(8) yes
C101 H1011 0.950 no
C102 C103 1.361(8) yes
C102 H1021 0.950 no
C103 C104 1.369(8) yes
C103 H1031 0.950 no
C104 C105 1.376(8) yes
C104 H1041 0.950 no
C105 C106 1.399(8) yes
C105 H1051 0.950 no
C106 H1061 0.950 no
C201 C202 1.380(11) yes
C201 C206 1.408(12) yes
C201 H2011 0.950 no
C202 C203 1.356(10) yes
C202 H2021 0.950 no
C203 C204 1.382(10) yes
C203 H2031 0.950 no
C204 C205 1.358(9) yes
C204 H2041 0.950 no
C205 C206 1.348(11) yes
C205 H2051 0.950 no
C206 H2061 0.950 no
